data_2221726
loop_
_publ_author_name
'Al-Far, Rawhi H.'
'Haddad, Salim F.'
'Ali, Basem Fares'

_publ_section_title
;
 Bis(2,6-diamino-3,5-dibromopyridinium) hexabromidostannate(IV)
;
_journal_coeditor_code HK2669
_journal_issue 5
_journal_name_full 'Acta Crystallographica Section E'
_journal_page_first m583
_journal_page_last m584
_journal_paper_doi 10.1107/S1600536809015189
_journal_volume 65
_journal_year 2009
_chemical_formula_iupac '(C5 H6 Br2 N3)2 '[Sn Br6]''
_chemical_formula_moiety '2(C5 H6 Br2 N3 +), Br6 Sn 2-'
_chemical_formula_sum 'C10 H12 Br10 N6 Sn'
_chemical_formula_weight 1133.97
_chemical_name_common '[3,5-DBr-2,6-DAmPyH]2.(SnBr6)'
_chemical_name_systematic
;
Bis(2,6-diamino-3,5-dibromopyridinium) hexabromidostannate(IV)
;
_space_group_IT_number 14
_symmetry_cell_setting monoclinic
_symmetry_space_group_name_Hall '-P 2ybc'
_symmetry_space_group_name_H-M 'P 1 21/c 1'
_atom_sites_solution_hydrogens geom
_atom_sites_solution_primary direct
_atom_sites_solution_secondary difmap
_audit_creation_method SHELXL-97
_cell_angle_alpha 90.00
_cell_angle_beta 112.556(12)
_cell_angle_gamma 90.00
_cell_formula_units_Z 2
_cell_length_a 8.3696(14)
_cell_length_b 16.720(2)
_cell_length_c 9.5814(15)
_cell_measurement_reflns_used 29
_cell_measurement_temperature 295(2)
_cell_measurement_theta_max 12.50
_cell_measurement_theta_min 5.69
_cell_volume 1238.3(3)
_computing_cell_refinement 'XSCANS (Bruker, 1996)'
_computing_data_collection 'XSCANS (Bruker, 1996)'
_computing_data_reduction 'SHELXTL (Sheldrick, 2008)'
_computing_molecular_graphics 'SHELXTL (Sheldrick, 2008)'
_computing_publication_material 'SHELXTL (Sheldrick, 2008)'
_computing_structure_refinement 'SHELXL97 (Sheldrick, 2008)'
_computing_structure_solution 'SHELXS97 (Sheldrick, 2008)'
_diffrn_ambient_temperature 295(2)
_diffrn_measured_fraction_theta_full 0.995
_diffrn_measured_fraction_theta_max 0.995
_diffrn_measurement_device_type 'Bruker P4'
_diffrn_measurement_method \w
_diffrn_radiation_monochromator graphite
_diffrn_radiation_source 'fine-focus sealed tube'
_diffrn_radiation_type MoK\a
_diffrn_radiation_wavelength 0.71073
_diffrn_reflns_av_R_equivalents 0.0783
_diffrn_reflns_av_sigmaI/netI 0.0907
_diffrn_reflns_limit_h_max 1
_diffrn_reflns_limit_h_min -9
_diffrn_reflns_limit_k_max 1
_diffrn_reflns_limit_k_min -19
_diffrn_reflns_limit_l_max 11
_diffrn_reflns_limit_l_min -10
_diffrn_reflns_number 2825
_diffrn_reflns_theta_full 25.00
_diffrn_reflns_theta_max 25.00
_diffrn_reflns_theta_min 2.44
_diffrn_standards_decay_% 0.01
_diffrn_standards_interval_count 97
_diffrn_standards_number 3
_exptl_absorpt_coefficient_mu 17.177
_exptl_absorpt_correction_T_max 0.03510
_exptl_absorpt_correction_T_min 0.00746
_exptl_absorpt_correction_type psi-scan
_exptl_absorpt_process_details '(<i>XSCANS</i>; Bruker, 1996)'
_exptl_crystal_colour yellow
_exptl_crystal_density_diffrn 3.042
_exptl_crystal_density_method 'not measured'
_exptl_crystal_description parallelepiped
_exptl_crystal_F_000 1028
_exptl_crystal_size_max 0.30
_exptl_crystal_size_mid 0.30
_exptl_crystal_size_min 0.20
_refine_diff_density_max 0.968
_refine_diff_density_min -1.625
_refine_ls_extinction_method none
_refine_ls_goodness_of_fit_ref 1.000
_refine_ls_hydrogen_treatment constr
_refine_ls_matrix_type full
_refine_ls_number_parameters 124
_refine_ls_number_reflns 2162
_refine_ls_number_restraints 0
_refine_ls_restrained_S_all 1.000
_refine_ls_R_factor_all 0.1017
_refine_ls_R_factor_gt 0.0587
_refine_ls_shift/su_max 0.000
_refine_ls_shift/su_mean 0.000
_refine_ls_structure_factor_coef Fsqd
_refine_ls_weighting_details 'calc w=1/[\s^2^(Fo^2^)+(0.0766P)^2^] where P=(Fo^2^+2Fc^2^)/3'
_refine_ls_weighting_scheme calc
_refine_ls_wR_factor_gt 0.1257
_refine_ls_wR_factor_ref 0.1460
_reflns_number_gt 1437
_reflns_number_total 2162
_reflns_threshold_expression I>2\s(I)
_cod_data_source_file hk2669.cif
_cod_data_source_block I
_cod_original_sg_symbol_H-M 'P 21/c'
_cod_database_code 2221726
_cod_database_fobs_code 2221726

loop_
_symmetry_equiv_pos_as_xyz
'x, y, z'
'-x, y+1/2, -z+1/2'
'-x, -y, -z'
'x, -y-1/2, z-1/2'

loop_
_atom_site_type_symbol
_atom_site_label
_atom_site_fract_x
_atom_site_fract_y
_atom_site_fract_z
_atom_site_U_iso_or_equiv
_atom_site_adp_type
_atom_site_calc_flag
_atom_site_refinement_flags
_atom_site_occupancy
_atom_site_disorder_assembly
_atom_site_disorder_group
Sn Sn1 1.0000 0.5000 0.5000 0.0284(3) Uani d S 1 . .
Br Br1 1.06913(19) 0.61962(8) 0.68737(17) 0.0445(4) Uani d . 1 . .
Br Br2 1.03622(19) 0.59582(8) 0.30353(17) 0.0447(4) Uani d . 1 . .
Br Br3 0.66959(17) 0.53289(8) 0.39554(18) 0.0423(4) Uani d . 1 . .
Br Br4 0.7063(2) 0.32003(9) -0.12875(19) 0.0510(5) Uani d . 1 . .
Br Br5 0.2397(2) 0.45315(8) 0.10813(18) 0.0483(4) Uani d . 1 . .
N N1 0.3496(13) 0.2261(5) 0.0181(12) 0.032(3) Uani d . 1 . .
H H1 0.3148 0.1789 0.0281 0.039 Uiso calc R 1 . .
N N2 0.5374(16) 0.1644(6) -0.0743(13) 0.047(3) Uani d . 1 . .
H H2A 0.6200 0.1663 -0.1066 0.056 Uiso calc R 1 . .
H H2B 0.4940 0.1190 -0.0650 0.056 Uiso calc R 1 . .
N N3 0.1518(14) 0.2743(6) 0.1119(13) 0.044(3) Uani d . 1 . .
H H3A 0.1211 0.2259 0.1191 0.053 Uiso calc R 1 . .
H H3B 0.1029 0.3134 0.1386 0.053 Uiso calc R 1 . .
C C1 0.4759(17) 0.2325(7) -0.0381(15) 0.034(3) Uani d . 1 . .
C C2 0.5364(17) 0.3061(7) -0.0492(17) 0.036(3) Uani d . 1 . .
C C3 0.4653(17) 0.3720(8) -0.0099(15) 0.040(4) Uani d . 1 . .
H H3 0.5047 0.4227 -0.0212 0.048 Uiso calc R 1 . .
C C4 0.3354(18) 0.3649(7) 0.0466(15) 0.034(3) Uani d . 1 . .
C C5 0.2745(17) 0.2888(8) 0.0595(15) 0.039(3) Uani d . 1 . .

loop_
_atom_site_aniso_label
_atom_site_aniso_U_11
_atom_site_aniso_U_22
_atom_site_aniso_U_33
_atom_site_aniso_U_12
_atom_site_aniso_U_13
_atom_site_aniso_U_23
Sn1 0.0293(7) 0.0234(6) 0.0365(8) 0.0000(5) 0.0169(6) -0.0002(5)
Br1 0.0485(9) 0.0374(7) 0.0537(10) -0.0074(7) 0.0264(8) -0.0159(7)
Br2 0.0494(9) 0.0430(8) 0.0499(10) -0.0016(7) 0.0279(8) 0.0093(7)
Br3 0.0271(7) 0.0319(7) 0.0677(10) 0.0009(6) 0.0180(7) -0.0014(7)
Br4 0.0472(9) 0.0493(9) 0.0706(11) -0.0030(8) 0.0381(9) -0.0045(8)
Br5 0.0480(9) 0.0333(7) 0.0680(11) 0.0059(7) 0.0272(9) -0.0091(7)
N1 0.037(6) 0.018(5) 0.055(8) -0.003(5) 0.032(6) -0.002(5)
N2 0.061(9) 0.029(6) 0.059(8) 0.003(6) 0.032(7) -0.011(6)
N3 0.042(7) 0.035(6) 0.069(9) -0.014(6) 0.037(7) -0.017(6)
C1 0.035(8) 0.024(6) 0.042(9) 0.007(6) 0.012(7) -0.002(6)
C2 0.037(8) 0.016(6) 0.063(9) 0.004(6) 0.028(7) 0.001(6)
C3 0.038(9) 0.032(7) 0.048(9) -0.018(7) 0.015(8) 0.007(6)
C4 0.049(9) 0.017(6) 0.034(8) -0.002(6) 0.013(7) -0.004(5)
C5 0.032(8) 0.046(8) 0.030(8) -0.003(7) 0.004(6) -0.012(6)

loop_
_atom_type_symbol
_atom_type_description
_atom_type_scat_dispersion_real
_atom_type_scat_dispersion_imag
_atom_type_scat_source
C C 0.0033 0.0016 'International Tables Vol C Tables 4.2.6.8 and 6.1.1.4'
H H 0.0000 0.0000 'International Tables Vol C Tables 4.2.6.8 and 6.1.1.4'
N N 0.0061 0.0033 'International Tables Vol C Tables 4.2.6.8 and 6.1.1.4'
Br Br -0.2901 2.4595 'International Tables Vol C Tables 4.2.6.8 and 6.1.1.4'
Sn Sn -0.6537 1.4246 'International Tables Vol C Tables 4.2.6.8 and 6.1.1.4'

loop_
_geom_angle_atom_site_label_1
_geom_angle_atom_site_label_2
_geom_angle_atom_site_label_3
_geom_angle_site_symmetry_1
_geom_angle_site_symmetry_3
_geom_angle
_geom_angle_publ_flag
Br1 Sn1 Br1 . 3_766 180.0 ?
Br1 Sn1 Br3 3_766 . 88.56(5) yes
Br1 Sn1 Br3 . 3_766 88.56(5) ?
Br1 Sn1 Br3 . . 91.44(5) yes
Br1 Sn1 Br3 3_766 3_766 91.44(5) ?
Br2 Sn1 Br1 . . 88.21(5) yes
Br2 Sn1 Br1 3_766 3_766 88.21(5) ?
Br2 Sn1 Br1 3_766 . 91.79(5) yes
Br2 Sn1 Br1 . 3_766 91.79(5) ?
Br2 Sn1 Br2 3_766 . 180.0 ?
Br2 Sn1 Br3 . . 89.60(5) yes
Br2 Sn1 Br3 3_766 3_766 89.61(5) ?
Br2 Sn1 Br3 3_766 . 90.39(5) yes
Br2 Sn1 Br3 . 3_766 90.39(5) ?
Br3 Sn1 Br3 3_766 . 180.0 ?
C1 N1 H1 . . 117.6 ?
C5 N1 C1 . . 124.9(10) ?
C5 N1 H1 . . 117.6 ?
C1 N2 H2A . . 120.0 ?
C1 N2 H2B . . 120.0 ?
H2A N2 H2B . . 120.0 ?
C5 N3 H3A . . 120.0 ?
C5 N3 H3B . . 120.0 ?
H3A N3 H3B . . 120.0 ?
N2 C1 C2 . . 123.9(12) ?
N2 C1 N1 . . 117.8(11) ?
C2 C1 N1 . . 118.3(10) ?
C1 C2 Br4 . . 120.9(9) ?
C1 C2 C3 . . 119.7(11) ?
C3 C2 Br4 . . 119.3(9) ?
C2 C3 C4 . . 121.6(11) ?
C2 C3 H3 . . 119.2 ?
C4 C3 H3 . . 119.2 ?
C3 C4 Br5 . . 123.1(9) ?
C3 C4 C5 . . 118.6(11) ?
C5 C4 Br5 . . 118.3(10) ?
N1 C5 C4 . . 116.9(12) ?
N3 C5 N1 . . 118.8(12) ?
N3 C5 C4 . . 124.2(12) ?

loop_
_geom_bond_atom_site_label_1
_geom_bond_atom_site_label_2
_geom_bond_site_symmetry_2
_geom_bond_distance
_geom_bond_publ_flag
Sn1 Br1 . 2.6002(13) yes
Sn1 Br1 3_766 2.6002(13) ?
Sn1 Br2 . 2.5768(14) yes
Sn1 Br2 3_766 2.5768(14) ?
Sn1 Br3 . 2.6131(14) yes
Sn1 Br3 3_766 2.6131(14) ?
N1 C5 . 1.357(15) ?
N1 H1 . 0.8600 ?
N2 H2A . 0.8600 ?
N2 H2B . 0.8600 ?
N3 C5 . 1.328(16) ?
N3 H3A . 0.8600 ?
N3 H3B . 0.8600 ?
C1 N1 . 1.362(16) ?
C1 N2 . 1.349(15) ?
C1 C2 . 1.350(17) ?
C2 Br4 . 1.868(12) ?
C2 C3 . 1.372(18) ?
C3 C4 . 1.392(18) ?
C3 H3 . 0.9300 ?
C4 Br5 . 1.878(12) ?
C4 C5 . 1.394(18) ?

loop_
_geom_hbond_atom_site_label_D
_geom_hbond_atom_site_label_H
_geom_hbond_atom_site_label_A
_geom_hbond_site_symmetry_A
_geom_hbond_distance_DH
_geom_hbond_distance_HA
_geom_hbond_distance_DA
_geom_hbond_angle_DHA
N1 H1 Br3 2_645 0.86 2.54 3.354(9) 159.1
N2 H2B Br3 2_645 0.86 2.88 3.612(12) 144.1
N3 H3A Br2 2_645 0.86 2.79 3.608(10) 160.4
N3 H3B Br1 3_666 0.86 2.82 3.604(10) 152.5

loop_
_geom_torsion_atom_site_label_1
_geom_torsion_atom_site_label_2
_geom_torsion_atom_site_label_3
_geom_torsion_atom_site_label_4
_geom_torsion_site_symmetry_1
_geom_torsion_site_symmetry_2
_geom_torsion_site_symmetry_3
_geom_torsion_site_symmetry_4
_geom_torsion
_geom_torsion_publ_flag
N2 C1 N1 C5 . . . . -179.9(12) ?
C2 C1 N1 C5 . . . . 2(2) ?
N2 C1 C2 C3 . . . . 179.9(14) ?
N1 C1 C2 C3 . . . . -3(2) ?
N2 C1 C2 Br4 . . . . 4(2) ?
N1 C1 C2 Br4 . . . . -178.7(10) ?
C1 C2 C3 C4 . . . . 2(2) ?
Br4 C2 C3 C4 . . . . 178.5(11) ?
C2 C3 C4 C5 . . . . -2(2) ?
C2 C3 C4 Br5 . . . . 177.8(11) ?
C1 N1 C5 N3 . . . . 179.6(13) ?
C1 N1 C5 C4 . . . . -2(2) ?
C3 C4 C5 N3 . . . . 179.8(13) ?
Br5 C4 C5 N3 . . . . 0.4(19) ?
C3 C4 C5 N1 . . . . 1.2(19) ?
Br5 C4 C5 N1 . . . . -178.2(9) ?
